data_4508846
loop_
_publ_author_name
'Zang, Shuangquan'
'Su, Yang'
'Song, You'
'Li, Yizhi'
'Ni, Zhaoping'
'Zhu, Huizhen'
'Meng, Qingjin'

_publ_section_title
;
 Tuning the Framework Formation of Ni(II) Complexes by Controlling the
 Hydrolysis of 2,2&#x2018;,3,3&#x2018;-Thiodiphthalic Dianhydride:&#x2009;
 Syntheses, Crystal Structures, and Physical Properties
;
_journal_issue 10
_journal_name_full 'Crystal Growth &amp; Design'
_journal_page_first 2369
_journal_paper_doi 10.1021/cg060343u
_journal_volume 6
_journal_year 2006
_chemical_formula_moiety 'C16 H12 Ni O10 S, 2(H2 O)'
_chemical_formula_sum 'C16 H16 Ni O12 S'
_chemical_formula_weight 491.06
_chemical_name_systematic
; 
 ? 
;
_space_group_IT_number 14
_symmetry_cell_setting monoclinic
_symmetry_space_group_name_Hall '-P 2yn'
_symmetry_space_group_name_H-M 'P 1 21/n 1'
_atom_sites_solution_hydrogens geom
_atom_sites_solution_primary direct
_atom_sites_solution_secondary difmap
_audit_creation_method SHELXL-97
_cell_angle_alpha 90.00
_cell_angle_beta 92.722(3)
_cell_angle_gamma 90.00
_cell_formula_units_Z 4
_cell_length_a 13.3135(19)
_cell_length_b 7.5501(11)
_cell_length_c 17.487(3)
_cell_measurement_temperature 293(2)
_cell_volume 1755.8(5)
_computing_cell_refinement SMART
_computing_data_collection 'SMART (Bruker, 2000)'
_computing_data_reduction 'SAINT (Bruker, 2000)'
_computing_molecular_graphics SHELXTL
_computing_publication_material SHELXTL
_computing_structure_refinement SHELXTL
_computing_structure_solution 'SHELXTL (Bruker, 2000)'
_diffrn_ambient_temperature 293(2)
_diffrn_measured_fraction_theta_full 0.997
_diffrn_measured_fraction_theta_max 0.997
_diffrn_measurement_device_type 'Bruker Smart Aepex CCD area detector'
_diffrn_measurement_method 'phi and omega scans'
_diffrn_radiation_monochromator graphite
_diffrn_radiation_source 'sealed tube'
_diffrn_radiation_type MoK\a
_diffrn_radiation_wavelength 0.71073
_diffrn_reflns_av_R_equivalents 0.0398
_diffrn_reflns_av_sigmaI/netI 0.0592
_diffrn_reflns_limit_h_max 16
_diffrn_reflns_limit_h_min -16
_diffrn_reflns_limit_k_max 9
_diffrn_reflns_limit_k_min -4
_diffrn_reflns_limit_l_max 21
_diffrn_reflns_limit_l_min -21
_diffrn_reflns_number 9101
_diffrn_reflns_theta_full 26.00
_diffrn_reflns_theta_max 26.00
_diffrn_reflns_theta_min 1.88
_exptl_absorpt_coefficient_mu 1.295
_exptl_absorpt_correction_T_max 0.830
_exptl_absorpt_correction_T_min 0.760
_exptl_absorpt_correction_type multi-scan
_exptl_absorpt_process_details 'SADABS(Bruker, 2000)'
_exptl_crystal_colour green
_exptl_crystal_density_diffrn 1.858
_exptl_crystal_density_method 'not measured'
_exptl_crystal_description block
_exptl_crystal_F_000 1008
_exptl_crystal_size_max 0.32
_exptl_crystal_size_mid 0.20
_exptl_crystal_size_min 0.15
_refine_diff_density_max 0.404
_refine_diff_density_min -0.498
_refine_diff_density_rms 0.083
_refine_ls_extinction_method none
_refine_ls_goodness_of_fit_ref 1.015
_refine_ls_hydrogen_treatment constr
_refine_ls_matrix_type full
_refine_ls_number_parameters 271
_refine_ls_number_reflns 3454
_refine_ls_number_restraints 0
_refine_ls_restrained_S_all 1.015
_refine_ls_R_factor_all 0.0780
_refine_ls_R_factor_gt 0.0529
_refine_ls_shift/su_max 0.000
_refine_ls_shift/su_mean 0.000
_refine_ls_structure_factor_coef Fsqd
_refine_ls_weighting_details 'calc w=1/[\s^2^(Fo^2^)+(0.0500P)^2^+1.6600P] where P=(Fo^2^+2Fc^2^)/3'
_refine_ls_weighting_scheme calc
_refine_ls_wR_factor_gt 0.1080
_refine_ls_wR_factor_ref 0.1143
_reflns_number_gt 2526
_reflns_number_total 3454
_reflns_threshold_expression >2sigma(I)
_cod_data_source_file cg060343usup1.cif
_cod_data_source_block 50721bm
_cod_depositor_comments
;
The following automatic conversions were performed:

'_symmetry_cell_setting' value 'Monoclinic' changed to 'monoclinic'
according to /home/saulius/struct/CIF-dictionaries/cif_core.dic
dictionary named 'cif_core.dic' version 2.4.2 from 2011-04-26.

Automatic conversion script
Id: cif_fix_values 1891 2012-01-12 08:04:46Z andrius 
;
_cod_original_sg_symbol_H-M 'P 21/n'
_cod_database_code 4508846

loop_
_symmetry_equiv_pos_as_xyz
'x, y, z'
'-x+1/2, y+1/2, -z+1/2'
'-x, -y, -z'
'x-1/2, -y-1/2, z-1/2'

loop_
_atom_site_label
_atom_site_type_symbol
_atom_site_fract_x
_atom_site_fract_y
_atom_site_fract_z
_atom_site_U_iso_or_equiv
_atom_site_adp_type
_atom_site_occupancy
_atom_site_symmetry_multiplicity
_atom_site_calc_flag
_atom_site_refinement_flags
Ni1 Ni 0.74989(4) 0.38803(7) 0.25274(3) 0.03047(16) Uani 1 1 d .
S1 S 0.91967(8) -0.24689(15) 0.61979(6) 0.0322(2) Uani 1 1 d .
C1 C 0.8336(3) 0.1282(6) 0.4665(2) 0.0294(9) Uani 1 1 d .
C2 C 0.8796(3) 0.2788(6) 0.4954(2) 0.0333(10) Uani 1 1 d .
H2 H 0.8738 0.3855 0.4690 0.040 Uiso 1 1 calc R
C3 C 0.9355(3) 0.2684(6) 0.5654(2) 0.0338(9) Uani 1 1 d .
H3A H 0.9660 0.3698 0.5859 0.041 Uiso 1 1 calc R
C4 C 0.9457(3) 0.1137(6) 0.6033(2) 0.0320(9) Uani 1 1 d .
H4 H 0.9851 0.1087 0.6486 0.038 Uiso 1 1 calc R
C5 C 0.8980(3) -0.0391(6) 0.5756(2) 0.0289(9) Uani 1 1 d .
C6 C 0.8383(3) -0.0312(6) 0.5069(2) 0.0311(9) Uani 1 1 d .
C7 C 0.7832(3) 0.1356(6) 0.3865(2) 0.0317(9) Uani 1 1 d .
C8 C 0.7841(3) -0.1936(5) 0.4800(2) 0.0284(9) Uani 1 1 d .
C9 C 1.1240(3) 0.2157(6) 0.2864(2) 0.0329(9) Uani 1 1 d .
C10 C 1.2122(3) 0.1243(6) 0.2734(2) 0.0346(10) Uani 1 1 d .
H10 H 1.2479 0.0698 0.3140 0.041 Uiso 1 1 calc R
C11 C 1.2463(3) 0.1145(6) 0.2019(2) 0.0338(10) Uani 1 1 d .
H11 H 1.3066 0.0569 0.1936 0.041 Uiso 1 1 calc R
C12 C 1.1918(3) 0.1900(6) 0.1408(2) 0.0331(10) Uani 1 1 d .
H12 H 1.2139 0.1778 0.0914 0.040 Uiso 1 1 calc R
C13 C 1.1054(3) 0.2828(6) 0.1528(2) 0.0314(9) Uani 1 1 d .
C14 C 1.0677(3) 0.2961(6) 0.2256(2) 0.0302(9) Uani 1 1 d .
C15 C 1.0536(3) 0.3686(6) 0.0856(3) 0.0330(9) Uani 1 1 d .
C16 C 0.9735(3) 0.3945(6) 0.2420(2) 0.0279(9) Uani 1 1 d .
O1 O 0.7636(2) 0.2883(4) 0.36026(16) 0.0363(7) Uani 1 1 d .
O2 O 0.7680(2) -0.0077(4) 0.35328(15) 0.0333(7) Uani 1 1 d .
O3 O 0.6917(2) -0.1944(4) 0.49927(16) 0.0357(7) Uani 1 1 d .
H3C H 0.6576 -0.0939 0.4767 0.043 Uiso 1 1 d R
O4 O 0.8231(2) -0.3141(4) 0.44714(16) 0.0303(6) Uani 1 1 d .
O5 O 0.9801(2) 0.5469(4) 0.26746(15) 0.0309(6) Uani 1 1 d .
O6 O 0.8923(2) 0.3099(4) 0.23137(15) 0.0285(6) Uani 1 1 d .
O7 O 0.9938(2) 0.4957(4) 0.09864(16) 0.0378(8) Uani 1 1 d .
H7B H 0.9468 0.4583 0.1256 0.045 Uiso 1 1 d R
O8 O 1.0727(2) 0.3243(4) 0.01943(17) 0.0348(7) Uani 1 1 d .
O9 O 0.6048(2) 0.4585(4) 0.27085(18) 0.0377(7) Uani 1 1 d .
H9A H 0.6041 0.5608 0.2911 0.045 Uiso 1 1 d R
H9C H 0.5790 0.3840 0.3006 0.045 Uiso 1 1 d R
O10 O 0.6985(2) 0.1403(4) 0.20553(16) 0.0317(6) Uani 1 1 d .
H10D H 0.7119 0.1436 0.1521 0.038 Uiso 1 1 d R
H10E H 0.6267 0.1400 0.2085 0.038 Uiso 1 1 d R
O11 O 0.6152(2) 0.5004(4) 0.44662(18) 0.0426(8) Uani 1 1 d .
H11B H 0.6326 0.4024 0.4672 0.051 Uiso 1 1 d R
H11C H 0.6582 0.5795 0.4595 0.051 Uiso 1 1 d R
O12 O 0.4428(2) 0.3254(4) 0.33718(18) 0.0390(8) Uani 1 1 d .
H12B H 0.4257 0.2283 0.3157 0.047 Uiso 1 1 d R
H12C H 0.4570 0.3072 0.3844 0.047 Uiso 1 1 d R

loop_
_atom_site_aniso_label
_atom_site_aniso_U_11
_atom_site_aniso_U_22
_atom_site_aniso_U_33
_atom_site_aniso_U_23
_atom_site_aniso_U_13
_atom_site_aniso_U_12
Ni1 0.0300(3) 0.0335(3) 0.0276(3) -0.0008(2) -0.00198(19) -0.0007(2)
S1 0.0369(6) 0.0319(6) 0.0277(5) -0.0045(4) 0.0008(4) -0.0079(5)
C1 0.036(2) 0.029(2) 0.0229(19) 0.0007(17) -0.0018(16) 0.0038(18)
C2 0.033(2) 0.038(3) 0.030(2) 0.0043(19) 0.0053(17) 0.0001(19)
C3 0.028(2) 0.039(3) 0.034(2) -0.001(2) -0.0039(17) 0.0032(19)
C4 0.033(2) 0.031(2) 0.031(2) 0.0019(18) -0.0015(17) -0.0004(18)
C5 0.026(2) 0.035(2) 0.025(2) 0.0007(17) 0.0008(16) 0.0021(18)
C6 0.029(2) 0.026(2) 0.038(2) -0.0001(19) -0.0003(17) -0.0007(18)
C7 0.030(2) 0.035(2) 0.030(2) -0.004(2) 0.0004(17) -0.0003(19)
C8 0.031(2) 0.025(2) 0.029(2) -0.0011(17) -0.0056(16) 0.0059(17)
C9 0.032(2) 0.029(2) 0.038(2) -0.0038(18) -0.0027(17) 0.0038(18)
C10 0.033(2) 0.041(3) 0.030(2) -0.0098(19) -0.0017(17) -0.010(2)
C11 0.030(2) 0.040(3) 0.031(2) -0.0077(19) 0.0045(17) -0.0214(19)
C12 0.037(2) 0.031(2) 0.032(2) -0.0027(18) 0.0132(18) -0.0082(19)
C13 0.027(2) 0.034(2) 0.033(2) -0.0020(18) -0.0033(17) -0.0010(18)
C14 0.031(2) 0.026(2) 0.034(2) 0.0033(17) 0.0043(17) 0.0015(17)
C15 0.028(2) 0.033(2) 0.038(2) -0.006(2) 0.0043(17) -0.0010(19)
C16 0.024(2) 0.028(2) 0.032(2) -0.0059(18) 0.0011(16) -0.0049(17)
O1 0.0461(18) 0.0299(17) 0.0323(16) -0.0033(13) -0.0032(13) 0.0007(14)
O2 0.0464(18) 0.0288(17) 0.0238(14) 0.0000(12) -0.0069(13) -0.0005(13)
O3 0.0334(16) 0.0393(18) 0.0350(16) 0.0092(13) 0.0081(12) 0.0116(13)
O4 0.0377(16) 0.0249(15) 0.0280(14) 0.0029(12) -0.0028(12) -0.0058(13)
O5 0.0328(16) 0.0315(16) 0.0280(15) 0.0059(12) -0.0025(12) 0.0000(13)
O6 0.0271(14) 0.0298(15) 0.0285(14) 0.0036(12) -0.0005(11) 0.0039(12)
O7 0.0323(16) 0.045(2) 0.0360(17) -0.0083(14) 0.0061(13) -0.0222(15)
O8 0.0346(16) 0.0380(18) 0.0318(15) -0.0010(13) -0.0004(12) -0.0181(14)
O9 0.0331(16) 0.0316(17) 0.0486(18) -0.0015(15) 0.0045(14) -0.0045(13)
O10 0.0346(15) 0.0300(16) 0.0302(15) -0.0029(12) -0.0021(12) -0.0006(13)
O11 0.0373(17) 0.040(2) 0.0496(19) 0.0044(15) -0.0104(14) -0.0287(15)
O12 0.0340(16) 0.0404(18) 0.0443(18) 0.0119(14) 0.0190(14) -0.0036(14)

loop_
_atom_type_symbol
_atom_type_description
_atom_type_scat_dispersion_real
_atom_type_scat_dispersion_imag
_atom_type_scat_source
C C 0.0033 0.0016 'International Tables Vol C Tables 4.2.6.8 and 6.1.1.4'
H H 0.0000 0.0000 'International Tables Vol C Tables 4.2.6.8 and 6.1.1.4'
O O 0.0106 0.0060 'International Tables Vol C Tables 4.2.6.8 and 6.1.1.4'
Ni Ni 0.3393 1.1124 'International Tables Vol C Tables 4.2.6.8 and 6.1.1.4'
S S 0.1246 0.1234 'International Tables Vol C Tables 4.2.6.8 and 6.1.1.4'

loop_
_geom_angle_atom_site_label_1
_geom_angle_atom_site_label_2
_geom_angle_atom_site_label_3
_geom_angle
_geom_angle_site_symmetry_1
_geom_angle_site_symmetry_3
O2 Ni1 O1 177.99(13) 2_655 .
O2 Ni1 O6 90.85(12) 2_655 .
O1 Ni1 O6 91.07(12) . .
O2 Ni1 O9 88.25(13) 2_655 .
O1 Ni1 O9 89.85(13) . .
O6 Ni1 O9 177.55(12) . .
O2 Ni1 O10 89.31(11) 2_655 2_655
O1 Ni1 O10 90.05(11) . 2_655
O6 Ni1 O10 91.95(11) . 2_655
O9 Ni1 O10 90.32(12) . 2_655
O2 Ni1 O10 87.99(11) 2_655 .
O1 Ni1 O10 92.65(12) . .
O6 Ni1 O10 87.66(11) . .
O9 Ni1 O10 90.03(12) . .
O10 Ni1 O10 177.27(6) 2_655 .
C5 S1 C9 103.4(2) . 3_756
C2 C1 C6 121.2(4) . .
C2 C1 C7 118.4(4) . .
C6 C1 C7 120.2(4) . .
C1 C2 C3 118.8(4) . .
C1 C2 H2 120.6 . .
C3 C2 H2 120.6 . .
C4 C3 C2 120.9(4) . .
C4 C3 H3A 119.6 . .
C2 C3 H3A 119.6 . .
C3 C4 C5 120.9(4) . .
C3 C4 H4 119.5 . .
C5 C4 H4 119.5 . .
C4 C5 C6 119.4(4) . .
C4 C5 S1 121.4(3) . .
C6 C5 S1 118.9(3) . .
C1 C6 C5 118.5(4) . .
C1 C6 C8 122.8(4) . .
C5 C6 C8 118.7(4) . .
O2 C7 O1 126.8(4) . .
O2 C7 C1 117.0(4) . .
O1 C7 C1 116.2(4) . .
O4 C8 O3 123.9(4) . .
O4 C8 C6 123.9(4) . .
O3 C8 C6 112.1(4) . .
C10 C9 C14 121.0(4) . .
C10 C9 S1 122.1(3) . 3_756
C14 C9 S1 116.8(3) . 3_756
C11 C10 C9 120.1(4) . .
C11 C10 H10 120.0 . .
C9 C10 H10 120.0 . .
C10 C11 C12 120.3(4) . .
C10 C11 H11 119.9 . .
C12 C11 H11 119.9 . .
C13 C12 C11 120.4(4) . .
C13 C12 H12 119.8 . .
C11 C12 H12 119.8 . .
C12 C13 C14 121.1(4) . .
C12 C13 C15 117.7(4) . .
C14 C13 C15 121.2(4) . .
C13 C14 C9 117.1(4) . .
C13 C14 C16 123.4(4) . .
C9 C14 C16 119.4(4) . .
O8 C15 O7 121.8(4) . .
O8 C15 C13 120.8(4) . .
O7 C15 C13 117.3(4) . .
O5 C16 O6 124.8(4) . .
O5 C16 C14 119.0(4) . .
O6 C16 C14 116.1(4) . .
C7 O1 Ni1 133.2(3) . .
C7 O2 Ni1 141.3(3) . 2_645
C8 O3 H3C 109.1 . .
C16 O6 Ni1 128.7(3) . .
C15 O7 H7B 109.4 . .
Ni1 O9 H9A 109.3 . .
Ni1 O9 H9C 109.6 . .
H9A O9 H9C 109.5 . .
Ni1 O10 Ni1 123.63(13) 2_645 .
Ni1 O10 H10D 106.4 2_645 .
Ni1 O10 H10D 106.4 . .
Ni1 O10 H10E 106.5 2_645 .
Ni1 O10 H10E 106.4 . .
H10D O10 H10E 106.5 . .
H11B O11 H11C 109.5 . .
H12B O12 H12C 109.5 . .

loop_
_geom_bond_atom_site_label_1
_geom_bond_atom_site_label_2
_geom_bond_distance
_geom_bond_site_symmetry_2
Ni1 O2 2.018(3) 2_655
Ni1 O1 2.026(3) .
Ni1 O6 2.037(3) .
Ni1 O9 2.043(3) .
Ni1 O10 2.141(3) 2_655
Ni1 O10 2.143(3) .
S1 C5 1.767(4) .
S1 C9 1.782(4) 3_756
C1 C2 1.376(6) .
C1 C6 1.395(6) .
C1 C7 1.523(5) .
C2 C3 1.405(6) .
C2 H2 0.9300 .
C3 C4 1.347(6) .
C3 H3A 0.9300 .
C4 C5 1.392(6) .
C4 H4 0.9300 .
C5 C6 1.410(5) .
C6 C8 1.488(6) .
C7 O2 1.240(5) .
C7 O1 1.264(5) .
C8 O4 1.207(5) .
C8 O3 1.290(5) .
C9 C10 1.390(6) .
C9 C14 1.409(6) .
C9 S1 1.782(4) 3_756
C10 C11 1.353(6) .
C10 H10 0.9300 .
C11 C12 1.385(6) .
C11 H11 0.9300 .
C12 C13 1.372(6) .
C12 H12 0.9300 .
C13 C14 1.395(6) .
C13 C15 1.482(6) .
C14 C16 1.497(6) .
C15 O8 1.243(5) .
C15 O7 1.274(5) .
C16 O5 1.235(5) .
C16 O6 1.262(5) .
O2 Ni1 2.018(3) 2_645
O3 H3C 0.9600 .
O7 H7B 0.8500 .
O9 H9A 0.8500 .
O9 H9C 0.8501 .
O10 Ni1 2.141(3) 2_645
O10 H10D 0.9601 .
O10 H10E 0.9600 .
O11 H11B 0.8500 .
O11 H11C 0.8500 .
O12 H12B 0.8500 .
O12 H12C 0.8500 .

loop_
_geom_hbond_atom_site_label_D
_geom_hbond_atom_site_label_H
_geom_hbond_atom_site_label_A
_geom_hbond_distance_DH
_geom_hbond_distance_HA
_geom_hbond_distance_DA
_geom_hbond_angle_DHA
_geom_hbond_site_symmetry_A
O7 H7B O6 0.85 2.31 3.079(4) 150.9 .
O7 H7B O5 0.85 2.59 2.992(4) 110.4 .
O9 H9C O12 0.85 2.00 2.692(4) 137.8 .
O10 H10E O5 0.96 1.66 2.547(4) 152.0 2_645
O3 H3C O7 0.96 2.45 3.270(4) 143.1 2_645
O12 H12B O5 0.85 2.40 3.001(4) 128.7 2_645
O3 H3C O8 0.96 2.46 3.240(4) 138.1 4_566
O11 H11B O8 0.85 2.11 2.832(4) 142.0 4_566
O9 H9A O6 0.85 1.92 2.654(4) 143.4 2_655
O10 H10D O4 0.96 1.80 2.694(4) 152.8 2_655
O11 H11C O3 0.85 1.89 2.665(4) 151.2 1_565
O11 H11C O4 0.85 2.36 3.101(4) 146.4 1_565
